data_4001302
loop_
_publ_author_name
'Bernuy-Lopez, Carlos'
'Allix, Mathieu'
'Bridges, Craig A.'
'Claridge, John B.'
'Rosseinsky, Matthew J.'

_publ_section_title
;
 Sr2MgMoO6-\d:&#x00A0; Structure, Phase Stability, and Cation Site Order
 Control of Reduction
;
_journal_issue 5
_journal_name_full 'Chemistry of Materials'
_journal_page_first 1035
_journal_paper_doi 10.1021/cm0624116
_journal_volume 19
_journal_year 2007
_chemical_formula_sum 'Mg Mo O6 Sr2'
_chemical_formula_weight 391.48
_chemical_name_systematic ' ?'
_space_group_IT_number 2
_symmetry_cell_setting triclinic
_symmetry_space_group_name_Hall '-P 1 (-1/2*x+1/2*y+1/2*z,1/2*x-1/2*y+1/2*z,1/2*x+1/2*y-1/2*z)'
_symmetry_space_group_name_H-M 'I -1'
_cell_angle_alpha 89.9907(19)
_cell_angle_beta 89.9723(9)
_cell_angle_gamma 89.9962(18)
_cell_formula_units_Z 2
_cell_length_a 5.566661(21)
_cell_length_b 5.566118(21)
_cell_length_c 7.919158(17)
_cell_volume 245.3726(14)
_pd_block_id 2006-10-06T09:51|I1BAR_NEUTRON_BS_FIN_phase1|JBC||
_pd_phase_name Sr2MgMoO6
_cod_data_source_file cm0624116si20061009_081917.cif
_cod_data_source_block I1BAR_NEUTRON_BS_FIN_phase_1
_cod_depositor_comments
;
The following automatic conversions were performed:

'_geom_bond_publ_flag' value 'N' changed to 'n' according to
/home/saulius/struct/CIF-dictionaries/cif_core.dic dictionary named
'cif_core.dic' version 2.4.1 from 2010-06-29 (72
times).

'_geom_angle_publ_flag' value 'N' changed to 'n' according
to /home/saulius/struct/CIF-dictionaries/cif_core.dic dictionary
named 'cif_core.dic' version 2.4.1 from 2010-06-29 (527 times).

Automatic conversion script
Id: cif_fix_values 1715 2011-07-08 13:25:40Z adriana 
;
_cod_original_cell_volume 245.3730(10)
_cod_database_code 4001302

loop_
_symmetry_equiv_pos_site_id
_symmetry_equiv_pos_as_xyz
1 +x,+y,+z
-1 -x,-y,-z
101 +x+1/2,+y+1/2,+z+1/2
-101 -x+1/2,-y+1/2,-z+1/2

loop_
_atom_site_type_symbol
_atom_site_label
_atom_site_fract_x
_atom_site_fract_y
_atom_site_fract_z
_atom_site_occupancy
_atom_site_thermal_displace_type
_atom_site_U_iso_or_equiv
_atom_site_symmetry_multiplicity
Sr Sr1 0.5019(5) -0.0009(8) 0.2486(5) 1.0 Uiso 0.01451(9) 4
Mo Mo1 0.0 0.0 0.0 1.0 Uiso 0.00569(19) 2
Mg Mg2 0.5 0.5 0.0 1.0 Uiso 0.01622(29) 2
O O1 -0.0119(4) 0.0065(8) 0.24483(22) 1.0 Uiso 0.01684(6) 4
O O2 0.27325(31) 0.21434(26) -0.0045(5) 1.0 Uiso 0.01684(6) 4
O O2b -0.22366(29) 0.26651(32) 0.00777(29) 1.0 Uiso 0.01684(6) 4

loop_
_atom_type_symbol
_atom_type_number_in_cell
Sr 4.0
Mo 2.0
Mg 2.0
O 12.0

loop_
_geom_angle_atom_site_label_1
_geom_angle_atom_site_label_2
_geom_angle_atom_site_label_3
_geom_angle
_geom_angle_site_symmetry_1
_geom_angle_site_symmetry_3
_geom_angle_publ_flag
Sr1 Sr1 Sr1 179.3309(24) -1_655 -1_656 n
Sr1 Sr1 Sr1 90.18(16) -1_655 -101_434 n
Sr1 Sr1 Sr1 89.99(17) -1_655 -101_444 n
Sr1 Sr1 Sr1 90.66(17) -1_655 -101_534 n
Sr1 Sr1 Sr1 90.46(15) -1_655 -101_544 n
Sr1 Sr1 Mo1 54.51(8) -1_655 1_555 n
Sr1 Sr1 Mo1 54.95(7) -1_655 1_655 n
Sr1 Sr1 Mo1 125.77(19) -1_655 101_545 n
Sr1 Sr1 Mo1 125.39(19) -1_655 101_555 n
Sr1 Sr1 Mg2 54.82(11) -1_655 1_545 n
Sr1 Sr1 Mg2 54.63(11) -1_655 1_555 n
Sr1 Sr1 Mg2 125.15(13) -1_655 101_445 n
Sr1 Sr1 Mg2 126.00(12) -1_655 101_545 n
Sr1 Sr1 O1 89.07(13) -1_655 1_555 n
Sr1 Sr1 O1 89.70(12) -1_655 1_655 n
Sr1 Sr1 O1 91.20(16) -1_655 -101_545 n
Sr1 Sr1 O1 90.95(16) -1_655 -101_555 n
Sr1 Sr1 O2 40.76(10) -1_655 1_555 n
Sr1 Sr1 O2 42.08(10) -1_655 -1_655 n
Sr1 Sr1 O2 132.09(20) -1_655 101_545 n
Sr1 Sr1 O2 132.18(20) -1_655 -101_555 n
Sr1 Sr1 O2b 48.33(9) -1_655 1_655 n
Sr1 Sr1 O2b 46.39(9) -1_655 -1_555 n
Sr1 Sr1 O2b 138.58(16) -1_655 101_545 n
Sr1 Sr1 Sr1 89.59(15) -1_656 -101_434 n
Sr1 Sr1 Sr1 89.38(16) -1_656 -101_444 n
Sr1 Sr1 Sr1 89.97(17) -1_656 -101_534 n
Sr1 Sr1 Sr1 89.76(16) -1_656 -101_544 n
Sr1 Sr1 Mo1 124.89(12) -1_656 1_555 n
Sr1 Sr1 Mo1 125.65(13) -1_656 1_655 n
Sr1 Sr1 Mo1 54.52(10) -1_656 101_545 n
Sr1 Sr1 Mo1 54.32(10) -1_656 101_555 n
Sr1 Sr1 Mg2 125.47(19) -1_656 1_545 n
Sr1 Sr1 Mg2 125.07(19) -1_656 1_555 n
Sr1 Sr1 Mg2 54.24(7) -1_656 101_445 n
Sr1 Sr1 Mg2 54.60(8) -1_656 101_545 n
Sr1 Sr1 O1 90.32(12) -1_656 1_555 n
Sr1 Sr1 O1 90.90(13) -1_656 1_655 n
Sr1 Sr1 O1 89.10(16) -1_656 -101_545 n
Sr1 Sr1 O1 88.77(16) -1_656 -101_555 n
Sr1 Sr1 O2 138.60(21) -1_656 1_555 n
Sr1 Sr1 O2 138.56(21) -1_656 -1_655 n
Sr1 Sr1 O2 48.54(11) -1_656 101_545 n
Sr1 Sr1 O2 47.19(10) -1_656 -101_555 n
Sr1 Sr1 O2b 131.90(16) -1_656 1_655 n
Sr1 Sr1 O2b 133.37(16) -1_656 -1_555 n
Sr1 Sr1 O2b 41.21(8) -1_656 101_545 n
Sr1 Sr1 Sr1 89.57(11) -101_434 -101_444 n
Sr1 Sr1 Sr1 90.21(19) -101_434 -101_534 n
Sr1 Sr1 Sr1 179.09(23) -101_434 -101_544 n
Sr1 Sr1 Mo1 54.75(8) -101_545 1_555 n
Sr1 Sr1 Mo1 125.73(18) -101_545 1_655 n
Sr1 Sr1 Mo1 54.78(11) -101_545 101_545 n
Sr1 Sr1 Mo1 124.54(14) -101_545 101_555 n
Sr1 Sr1 Mg2 55.05(11) -101_545 1_545 n
Sr1 Sr1 Mg2 125.12(16) -101_545 1_555 n
Sr1 Sr1 Mg2 54.47(7) -101_545 101_445 n
Sr1 Sr1 Mg2 125.13(18) -101_545 101_545 n
Sr1 Sr1 O1 45.51(11) -101_545 1_555 n
Sr1 Sr1 O1 136.19(23) -101_545 1_655 n
Sr1 Sr1 O1 46.46(11) -101_545 -101_545 n
Sr1 Sr1 O1 135.82(18) -101_545 -101_555 n
Sr1 Sr1 O2 88.88(13) -101_545 1_555 n
Sr1 Sr1 O2 91.43(17) -101_545 -1_655 n
Sr1 Sr1 O2 89.01(16) -101_545 101_545 n
Sr1 Sr1 O2 90.42(12) -101_545 -101_555 n
Sr1 Sr1 O2b 138.51(18) -101_545 1_655 n
Sr1 Sr1 O2b 43.80(9) -101_545 -1_555 n
Sr1 Sr1 O2b 48.40(9) -101_545 101_545 n
Sr1 Sr1 Sr1 179.3153(27) -101_444 -101_534 n
Sr1 Sr1 Sr1 89.80(19) -101_444 -101_544 n
Sr1 Sr1 Mo1 54.77(8) -101_555 1_555 n
Sr1 Sr1 Mo1 125.44(17) -101_555 1_655 n
Sr1 Sr1 Mo1 124.63(13) -101_555 101_545 n
Sr1 Sr1 Mo1 54.58(11) -101_555 101_555 n
Sr1 Sr1 Mg2 125.22(14) -101_555 1_545 n
Sr1 Sr1 Mg2 54.86(11) -101_555 1_555 n
Sr1 Sr1 Mg2 54.46(7) -101_555 101_445 n
Sr1 Sr1 Mg2 124.83(17) -101_555 101_545 n
Sr1 Sr1 O1 44.07(10) -101_555 1_555 n
Sr1 Sr1 O1 134.24(21) -101_555 1_655 n
Sr1 Sr1 O1 136.00(15) -101_555 -101_545 n
Sr1 Sr1 O1 46.28(11) -101_555 -101_555 n
Sr1 Sr1 O2 49.24(11) -101_555 1_555 n
Sr1 Sr1 O2 132.06(20) -101_555 -1_655 n
Sr1 Sr1 O2 137.90(19) -101_555 101_545 n
Sr1 Sr1 O2 42.20(10) -101_555 -101_555 n
Sr1 Sr1 O2b 90.85(16) -101_555 1_655 n
Sr1 Sr1 O2b 89.17(12) -101_555 -1_555 n
Sr1 Sr1 O2b 90.27(12) -101_555 101_545 n
Sr1 Sr1 Sr1 90.42(12) -101_534 -101_544 n
Sr1 Sr1 Mo1 125.53(17) -101_645 1_555 n
Sr1 Sr1 Mo1 55.17(7) -101_645 1_655 n
Sr1 Sr1 Mo1 54.75(11) -101_645 101_545 n
Sr1 Sr1 Mo1 125.11(14) -101_645 101_555 n
Sr1 Sr1 Mg2 55.08(11) -101_645 1_545 n
Sr1 Sr1 Mg2 125.75(13) -101_645 1_555 n
Sr1 Sr1 Mg2 124.92(17) -101_645 101_445 n
Sr1 Sr1 Mg2 54.86(8) -101_645 101_545 n
Sr1 Sr1 O1 135.71(20) -101_645 1_555 n
Sr1 Sr1 O1 45.99(11) -101_645 1_655 n
Sr1 Sr1 O1 43.76(10) -101_645 -101_545 n
Sr1 Sr1 O1 133.93(15) -101_645 -101_555 n
Sr1 Sr1 O2 131.40(20) -101_645 1_555 n
Sr1 Sr1 O2 48.60(11) -101_645 -1_655 n
Sr1 Sr1 O2 41.45(10) -101_645 101_545 n
Sr1 Sr1 O2 137.15(19) -101_645 -101_555 n
Sr1 Sr1 O2b 89.75(11) -101_645 1_655 n
Sr1 Sr1 O2b 91.12(16) -101_645 -1_555 n
Sr1 Sr1 O2b 89.09(16) -101_645 101_545 n
Sr1 Sr1 Mo1 125.25(18) -101_655 1_555 n
Sr1 Sr1 Mo1 55.18(7) -101_655 1_655 n
Sr1 Sr1 Mo1 125.21(16) -101_655 101_545 n
Sr1 Sr1 Mo1 54.55(11) -101_655 101_555 n
Sr1 Sr1 Mg2 125.86(14) -101_655 1_545 n
Sr1 Sr1 Mg2 54.89(11) -101_655 1_555 n
Sr1 Sr1 Mg2 124.63(18) -101_655 101_445 n
Sr1 Sr1 Mg2 54.85(8) -101_655 101_545 n
Sr1 Sr1 O1 133.86(22) -101_655 1_555 n
Sr1 Sr1 O1 44.45(12) -101_655 1_655 n
Sr1 Sr1 O1 134.16(18) -101_655 -101_545 n
Sr1 Sr1 O1 43.52(11) -101_655 -101_555 n
Sr1 Sr1 O2 91.19(16) -101_655 1_555 n
Sr1 Sr1 O2 89.47(12) -101_655 -1_655 n
Sr1 Sr1 O2 91.03(12) -101_655 101_545 n
Sr1 Sr1 O2 88.67(16) -101_655 -101_555 n
Sr1 Sr1 O2b 42.15(8) -101_655 1_655 n
Sr1 Sr1 O2b 136.84(19) -101_655 -1_555 n
Sr1 Sr1 O2b 130.96(18) -101_655 101_545 n
Mo1 Sr1 Mo1 109.46(11) 1_555 1_655 n
Mo1 Sr1 Mo1 109.53(9) 1_555 101_545 n
Mo1 Sr1 Mo1 109.35(12) 1_555 101_555 n
Mo1 Sr1 Mg2 70.45(7) 1_555 1_545 n
Mo1 Sr1 Mg2 70.37(8) 1_555 1_555 n
Mo1 Sr1 Mg2 70.65(5) 1_555 101_445 n
Mo1 Sr1 Mg2 179.4666(12) 1_555 101_545 n
Mo1 Sr1 O1 34.57(5) 1_555 1_555 n
Mo1 Sr1 O1 144.20(15) 1_555 1_655 n
Mo1 Sr1 O1 91.61(11) 1_555 -101_545 n
Mo1 Sr1 O1 91.50(12) 1_555 -101_555 n
Mo1 Sr1 O2 34.30(5) 1_555 1_555 n
Mo1 Sr1 O2 88.03(12) 1_555 -1_655 n
Mo1 Sr1 O2 143.63(14) 1_555 101_545 n
Mo1 Sr1 O2 88.35(10) 1_555 -101_555 n
Mo1 Sr1 O2b 92.97(11) 1_555 1_655 n
Mo1 Sr1 O2b 34.44(5) 1_555 -1_555 n
Mo1 Sr1 O2b 93.32(8) 1_555 101_545 n
Mo1 Sr1 Mo1 109.92(12) 1_655 101_545 n
Mo1 Sr1 Mo1 109.73(9) 1_655 101_555 n
Mo1 Sr1 Mg2 70.68(8) 1_655 1_545 n
Mo1 Sr1 Mg2 70.58(7) 1_655 1_555 n
Mo1 Sr1 Mg2 179.8032(5) 1_655 101_445 n
Mo1 Sr1 Mg2 71.05(5) 1_655 101_545 n
Mo1 Sr1 O1 144.01(15) 1_655 1_555 n
Mo1 Sr1 O1 34.76(6) 1_655 1_655 n
Mo1 Sr1 O1 89.77(12) 1_655 -101_545 n
Mo1 Sr1 O1 89.60(11) 1_655 -101_555 n
Mo1 Sr1 O2 87.33(12) 1_655 1_555 n
Mo1 Sr1 O2 34.42(6) 1_655 -1_655 n
Mo1 Sr1 O2 88.09(10) 1_655 101_545 n
Mo1 Sr1 O2 143.76(14) 1_655 -101_555 n
Mo1 Sr1 O2b 34.72(5) 1_655 1_655 n
Mo1 Sr1 O2b 91.75(11) 1_655 -1_555 n
Mo1 Sr1 O2b 144.11(16) 1_655 101_545 n
Mo1 Sr1 Mo1 108.84(11) 101_545 101_555 n
Mo1 Sr1 Mg2 70.95(9) 101_545 1_545 n
Mo1 Sr1 Mg2 179.4677(12) 101_545 1_555 n
Mo1 Sr1 Mg2 70.17(7) 101_545 101_445 n
Mo1 Sr1 Mg2 70.36(8) 101_545 101_545 n
Mo1 Sr1 O1 90.86(12) 101_545 1_555 n
Mo1 Sr1 O1 91.24(14) 101_545 1_655 n
Mo1 Sr1 O1 34.59(6) 101_545 -101_545 n
Mo1 Sr1 O1 143.27(14) 101_545 -101_555 n
Mo1 Sr1 O2 143.48(12) 101_545 1_555 n
Mo1 Sr1 O2 93.63(15) 101_545 -1_655 n
Mo1 Sr1 O2 34.39(6) 101_545 101_545 n
Mo1 Sr1 O2 92.14(11) 101_545 -101_555 n
Mo1 Sr1 O2b 144.36(14) 101_545 1_655 n
Mo1 Sr1 O2b 89.54(12) 101_545 -1_555 n
Mo1 Sr1 O2b 34.50(6) 101_545 101_545 n
Mo1 Sr1 Mg2 179.5941(7) 101_555 1_545 n
Mo1 Sr1 Mg2 70.76(9) 101_555 1_555 n
Mo1 Sr1 Mg2 70.08(8) 101_555 101_445 n
Mo1 Sr1 Mg2 70.25(7) 101_555 101_545 n
Mo1 Sr1 O1 89.52(13) 101_555 1_555 n
Mo1 Sr1 O1 89.81(13) 101_555 1_655 n
Mo1 Sr1 O1 143.40(14) 101_555 -101_545 n
Mo1 Sr1 O1 34.47(6) 101_555 -101_555 n
Mo1 Sr1 O2 94.02(14) 101_555 1_555 n
Mo1 Sr1 O2 143.91(12) 101_555 -1_655 n
Mo1 Sr1 O2 93.08(12) 101_555 101_545 n
Mo1 Sr1 O2 34.21(6) 101_555 -101_555 n
Mo1 Sr1 O2b 88.02(11) 101_555 1_655 n
Mo1 Sr1 O2b 143.71(14) 101_555 -1_555 n
Mo1 Sr1 O2b 87.01(11) 101_555 101_545 n
Mg2 Sr1 Mg2 109.45(11) 1_545 1_555 n
Mg2 Sr1 Mg2 109.52(9) 1_545 101_445 n
Mg2 Sr1 Mg2 109.95(12) 1_545 101_545 n
Mg2 Sr1 O1 90.13(12) 1_545 1_555 n
Mg2 Sr1 O1 90.54(14) 1_545 1_655 n
Mg2 Sr1 O1 36.40(6) 1_545 -101_545 n
Mg2 Sr1 O1 145.75(14) 1_545 -101_555 n
Mg2 Sr1 O2 85.99(12) 1_545 1_555 n
Mg2 Sr1 O2 36.50(7) 1_545 -1_655 n
Mg2 Sr1 O2 86.93(13) 1_545 101_545 n
Mg2 Sr1 O2 145.38(11) 1_545 -101_555 n
Mg2 Sr1 O2b 92.34(11) 1_545 1_655 n
Mg2 Sr1 O2b 36.07(6) 1_545 -1_555 n
Mg2 Sr1 O2b 92.65(12) 1_545 101_545 n
Mg2 Sr1 Mg2 109.32(12) 1_555 101_445 n
Mg2 Sr1 Mg2 109.74(9) 1_555 101_545 n
Mg2 Sr1 O1 88.79(13) 1_555 1_555 n
Mg2 Sr1 O1 89.11(13) 1_555 1_655 n
Mg2 Sr1 O1 145.82(14) 1_555 -101_545 n
Mg2 Sr1 O1 36.34(6) 1_555 -101_555 n
Mg2 Sr1 O2 36.47(7) 1_555 1_555 n
Mg2 Sr1 O2 86.89(12) 1_555 -1_655 n
Mg2 Sr1 O2 145.77(11) 1_555 101_545 n
Mg2 Sr1 O2 87.34(13) 1_555 -101_555 n
Mg2 Sr1 O2b 36.12(6) 1_555 1_655 n
Mg2 Sr1 O2b 90.62(12) 1_555 -1_555 n
Mg2 Sr1 O2b 144.98(15) 1_555 101_545 n
Mg2 Sr1 Mg2 108.85(11) 101_445 101_545 n
Mg2 Sr1 O1 36.09(5) 101_445 1_555 n
Mg2 Sr1 O1 145.14(15) 101_445 1_655 n
Mg2 Sr1 O1 90.40(11) 101_445 -101_545 n
Mg2 Sr1 O1 90.23(12) 101_445 -101_555 n
Mg2 Sr1 O2 92.68(11) 101_445 1_555 n
Mg2 Sr1 O2 145.78(15) 101_445 -1_655 n
Mg2 Sr1 O2 91.92(12) 101_445 101_545 n
Mg2 Sr1 O2 36.04(5) 101_445 -101_555 n
Mg2 Sr1 O2b 145.17(17) 101_445 1_655 n
Mg2 Sr1 O2b 88.42(8) 101_445 -1_555 n
Mg2 Sr1 O2b 35.96(6) 101_445 101_545 n
Mg2 Sr1 O1 144.92(14) 101_545 1_555 n
Mg2 Sr1 O1 36.31(6) 101_545 1_655 n
Mg2 Sr1 O1 88.55(12) 101_545 -101_545 n
Mg2 Sr1 O1 88.33(11) 101_545 -101_555 n
Mg2 Sr1 O2 145.87(14) 101_545 1_555 n
Mg2 Sr1 O2 92.50(11) 101_545 -1_655 n
Mg2 Sr1 O2 36.31(5) 101_545 101_545 n
Mg2 Sr1 O2 91.13(11) 101_545 -101_555 n
Mg2 Sr1 O2b 87.38(8) 101_545 1_655 n
Mg2 Sr1 O2b 145.94(16) 101_545 -1_555 n
Mg2 Sr1 O2b 86.32(11) 101_545 101_545 n
O1 Sr1 O1 177.91(24) 1_555 1_655 n
O1 Sr1 O1 91.97(14) 1_555 -101_545 n
O1 Sr1 O1 90.35(17) 1_555 -101_555 n
O1 Sr1 O2 60.45(10) 1_555 1_555 n
O1 Sr1 O2 118.78(16) 1_555 -1_655 n
O1 Sr1 O2 121.97(15) 1_555 101_545 n
O1 Sr1 O2 59.28(10) 1_555 -101_555 n
O1 Sr1 O2b 121.28(16) 1_555 1_655 n
O1 Sr1 O2b 58.33(10) 1_555 -1_555 n
O1 Sr1 O2b 63.60(9) 1_555 101_545 n
O1 Sr1 O1 89.75(17) 1_655 -101_545 n
O1 Sr1 O1 87.98(14) 1_655 -101_555 n
O1 Sr1 O2 117.62(16) 1_655 1_555 n
O1 Sr1 O2 61.06(11) 1_655 -1_655 n
O1 Sr1 O2 60.05(11) 1_655 101_545 n
O1 Sr1 O2 120.64(16) 1_655 -101_555 n
O1 Sr1 O2b 56.71(10) 1_655 1_655 n
O1 Sr1 O2b 121.67(16) 1_655 -1_555 n
O1 Sr1 O2b 118.34(17) 1_655 101_545 n
O1 Sr1 O1 176.86(17) -101_545 -101_555 n
O1 Sr1 O2 118.27(15) -101_545 1_555 n
O1 Sr1 O2 62.99(12) -101_545 -1_655 n
O1 Sr1 O2 55.80(10) -101_545 101_545 n
O1 Sr1 O2 121.96(14) -101_545 -101_555 n
O1 Sr1 O2b 121.45(15) -101_545 1_655 n
O1 Sr1 O2b 61.46(10) -101_545 -1_555 n
O1 Sr1 O2b 61.41(11) -101_545 101_545 n
O1 Sr1 O2 64.77(12) -101_555 1_555 n
O1 Sr1 O2 117.56(15) -101_555 -1_655 n
O1 Sr1 O2 121.10(14) -101_555 101_545 n
O1 Sr1 O2 57.71(11) -101_555 -101_555 n
O1 Sr1 O2b 58.78(10) -101_555 1_655 n
O1 Sr1 O2b 121.64(16) -101_555 -1_555 n
O1 Sr1 O2b 117.95(15) -101_555 101_545 n
O2 Sr1 O2 82.85(12) 1_555 -1_655 n
O2 Sr1 O2 172.53(22) 1_555 101_545 n
O2 Sr1 O2 91.45(17) 1_555 -101_555 n
O2 Sr1 O2b 61.25(11) 1_555 1_655 n
O2 Sr1 O2b 57.03(9) 1_555 -1_555 n
O2 Sr1 O2b 124.03(12) 1_555 101_545 n
O2 Sr1 O2 90.05(17) -1_655 101_545 n
O2 Sr1 O2 173.96(21) -1_655 -101_555 n
O2 Sr1 O2b 58.90(9) -1_655 1_655 n
O2 Sr1 O2b 60.69(11) -1_655 -1_555 n
O2 Sr1 O2b 124.40(19) -1_655 101_545 n
O2 Sr1 O2 95.73(12) 101_545 -101_555 n
O2 Sr1 O2b 116.74(11) 101_545 1_655 n
O2 Sr1 O2b 117.26(17) 101_545 -1_555 n
O2 Sr1 O2b 58.69(11) 101_545 101_545 n
O2 Sr1 O2b 116.50(17) -101_555 1_655 n
O2 Sr1 O2b 117.61(11) -101_555 -1_555 n
O2 Sr1 O2b 60.66(9) -101_555 101_545 n
O2b Sr1 O2b 94.72(12) 1_655 -1_555 n
O2b Sr1 O2b 173.01(16) 1_655 101_545 n
O2b Sr1 O2b 92.19(12) -1_555 101_545 n
Sr1 Mo1 Sr1 109.46(11) 1_455 1_555 n
Sr1 Mo1 Sr1 70.54(11) 1_455 -1_555 n
Sr1 Mo1 Sr1 180.0 1_455 -1_655 n
Sr1 Mo1 Sr1 109.73(9) 1_455 101_444 n
Sr1 Mo1 Sr1 109.92(12) 1_455 101_454 n
Sr1 Mo1 Sr1 70.08(12) 1_455 -101_434 n
Sr1 Mo1 Sr1 70.27(9) 1_455 -101_444 n
Sr1 Mo1 O1 52.70(9) 1_455 1_555 n
Sr1 Mo1 O1 127.30(9) 1_455 -1_555 n
Sr1 Mo1 O2 130.76(12) 1_455 1_555 n
Sr1 Mo1 O2 49.24(12) 1_455 -1_555 n
Sr1 Mo1 O2b 57.24(9) 1_455 1_555 n
Sr1 Mo1 O2b 122.76(9) 1_455 -1_555 n
Sr1 Mo1 Sr1 180.0 1_555 -1_555 n
Sr1 Mo1 Sr1 70.54(11) 1_555 -1_655 n
Sr1 Mo1 Sr1 109.35(12) 1_555 101_444 n
Sr1 Mo1 Sr1 109.53(9) 1_555 101_454 n
Sr1 Mo1 Sr1 70.47(9) 1_555 -101_434 n
Sr1 Mo1 Sr1 70.65(12) 1_555 -101_444 n
Sr1 Mo1 O1 56.77(8) 1_555 1_555 n
Sr1 Mo1 O1 123.23(8) 1_555 -1_555 n
Sr1 Mo1 O2 50.82(12) 1_555 1_555 n
Sr1 Mo1 O2 129.18(12) 1_555 -1_555 n
Sr1 Mo1 O2b 120.53(10) 1_555 1_555 n
Sr1 Mo1 O2b 59.47(10) 1_555 -1_555 n
Sr1 Mo1 Sr1 109.46(11) -1_555 -1_655 n
Sr1 Mo1 Sr1 70.65(12) -1_555 101_444 n
Sr1 Mo1 Sr1 70.47(9) -1_555 101_454 n
Sr1 Mo1 Sr1 109.53(9) -1_555 -101_434 n
Sr1 Mo1 Sr1 109.35(12) -1_555 -101_444 n
Sr1 Mo1 O1 123.23(8) -1_555 1_555 n
Sr1 Mo1 O1 56.77(8) -1_555 -1_555 n
Sr1 Mo1 O2 129.18(12) -1_555 1_555 n
Sr1 Mo1 O2 50.82(12) -1_555 -1_555 n
Sr1 Mo1 O2b 59.47(10) -1_555 1_555 n
Sr1 Mo1 O2b 120.53(10) -1_555 -1_555 n
Sr1 Mo1 Sr1 70.27(9) -1_655 101_444 n
Sr1 Mo1 Sr1 70.08(12) -1_655 101_454 n
Sr1 Mo1 Sr1 109.92(12) -1_655 -101_434 n
Sr1 Mo1 Sr1 109.73(9) -1_655 -101_444 n
Sr1 Mo1 O1 127.30(9) -1_655 1_555 n
Sr1 Mo1 O1 52.70(9) -1_655 -1_555 n
Sr1 Mo1 O2 49.24(12) -1_655 1_555 n
Sr1 Mo1 O2 130.76(12) -1_655 -1_555 n
Sr1 Mo1 O2b 122.76(9) -1_655 1_555 n
Sr1 Mo1 O2b 57.24(9) -1_655 -1_555 n
Sr1 Mo1 Sr1 108.84(11) 101_444 101_454 n
Sr1 Mo1 Sr1 71.16(11) 101_444 -101_434 n
Sr1 Mo1 Sr1 180.0 101_444 -101_444 n
Sr1 Mo1 O1 126.59(15) 101_444 1_555 n
Sr1 Mo1 O1 53.41(15) 101_444 -1_555 n
Sr1 Mo1 O2 119.30(9) 101_444 1_555 n
Sr1 Mo1 O2 60.70(9) 101_444 -1_555 n
Sr1 Mo1 O2b 130.04(9) 101_444 1_555 n
Sr1 Mo1 O2b 49.96(9) 101_444 -1_555 n
Sr1 Mo1 Sr1 180.0 101_454 -101_434 n
Sr1 Mo1 Sr1 71.16(11) 101_454 -101_444 n
Sr1 Mo1 O1 124.54(16) 101_454 1_555 n
Sr1 Mo1 O1 55.46(16) 101_454 -1_555 n
Sr1 Mo1 O2 59.04(10) 101_454 1_555 n
Sr1 Mo1 O2 120.96(10) 101_454 -1_555 n
Sr1 Mo1 O2b 52.99(8) 101_454 1_555 n
Sr1 Mo1 O2b 127.01(8) 101_454 -1_555 n
Sr1 Mo1 Sr1 108.84(11) -101_434 -101_444 n
Sr1 Mo1 O1 55.46(16) -101_545 1_555 n
Sr1 Mo1 O1 124.54(16) -101_545 -1_555 n
Sr1 Mo1 O2 120.96(10) -101_545 1_555 n
Sr1 Mo1 O2 59.04(10) -101_545 -1_555 n
Sr1 Mo1 O2b 127.01(8) -101_545 1_555 n
Sr1 Mo1 O2b 52.99(8) -101_545 -1_555 n
Sr1 Mo1 O1 53.41(15) -101_555 1_555 n
Sr1 Mo1 O1 126.59(15) -101_555 -1_555 n
Sr1 Mo1 O2 60.70(9) -101_555 1_555 n
Sr1 Mo1 O2 119.30(9) -101_555 -1_555 n
Sr1 Mo1 O2b 49.96(9) -101_555 1_555 n
Sr1 Mo1 O2b 130.04(9) -101_555 -1_555 n
O1 Mo1 O1 179.972 1_555 -1_555 n
O1 Mo1 O2 91.90(17) 1_555 1_555 n
O1 Mo1 O2 88.10(17) 1_555 -1_555 n
O1 Mo1 O2b 86.12(12) 1_555 1_555 n
O1 Mo1 O2b 93.88(12) 1_555 -1_555 n
O1 Mo1 O2 88.10(17) -1_555 1_555 n
O1 Mo1 O2 91.90(17) -1_555 -1_555 n
O1 Mo1 O2b 93.88(12) -1_555 1_555 n
O1 Mo1 O2b 86.12(12) -1_555 -1_555 n
O2 Mo1 O2 180.0 1_555 -1_555 n
O2 Mo1 O2b 91.93(8) 1_555 1_555 n
O2 Mo1 O2b 88.07(8) 1_555 -1_555 n
O2 Mo1 O2b 88.07(8) -1_555 1_555 n
O2 Mo1 O2b 91.93(8) -1_555 -1_555 n
O2b Mo1 O2b 180.0 1_555 -1_555 n
Sr1 Mg2 Sr1 109.45(11) 1_555 1_565 n
Sr1 Mg2 Sr1 70.55(11) 1_555 -1_655 n
Sr1 Mg2 Sr1 180.0 1_555 -1_665 n
Sr1 Mg2 Sr1 109.74(9) 1_555 101_454 n
Sr1 Mg2 Sr1 109.32(12) 1_555 101_554 n
Sr1 Mg2 Sr1 70.68(12) 1_555 -101_444 n
Sr1 Mg2 Sr1 70.26(9) 1_555 -101_544 n
Sr1 Mg2 O1 126.23(15) 1_555 101_554 n
Sr1 Mg2 O1 53.77(15) 1_555 -101_555 n
Sr1 Mg2 O2 51.13(11) 1_555 1_555 n
Sr1 Mg2 O2 128.87(11) 1_555 -1_665 n
Sr1 Mg2 O2b 56.84(7) 1_555 1_655 n
Sr1 Mg2 O2b 123.16(7) 1_555 -1_565 n
Sr1 Mg2 Sr1 179.9802 1_565 -1_655 n
Sr1 Mg2 Sr1 70.55(11) 1_565 -1_665 n
Sr1 Mg2 Sr1 109.95(12) 1_565 101_454 n
Sr1 Mg2 Sr1 109.52(9) 1_565 101_554 n
Sr1 Mg2 Sr1 70.48(9) 1_565 -101_444 n
Sr1 Mg2 Sr1 70.05(12) 1_565 -101_544 n
Sr1 Mg2 O1 124.29(15) 1_565 101_554 n
Sr1 Mg2 O1 55.71(15) 1_565 -101_555 n
Sr1 Mg2 O2 130.63(10) 1_565 1_555 n
Sr1 Mg2 O2 49.37(10) 1_565 -1_665 n
Sr1 Mg2 O2b 120.40(8) 1_565 1_655 n
Sr1 Mg2 O2b 59.60(8) 1_565 -1_565 n
Sr1 Mg2 Sr1 109.45(11) -1_655 -1_665 n
Sr1 Mg2 Sr1 70.05(12) -1_655 101_454 n
Sr1 Mg2 Sr1 70.48(9) -1_655 101_554 n
Sr1 Mg2 Sr1 109.52(9) -1_655 -101_444 n
Sr1 Mg2 Sr1 109.95(12) -1_655 -101_544 n
Sr1 Mg2 O1 55.71(15) -1_655 101_554 n
Sr1 Mg2 O1 124.29(15) -1_655 -101_555 n
Sr1 Mg2 O2 49.37(10) -1_655 1_555 n
Sr1 Mg2 O2 130.63(10) -1_655 -1_665 n
Sr1 Mg2 O2b 59.60(8) -1_655 1_655 n
Sr1 Mg2 O2b 120.40(8) -1_655 -1_565 n
Sr1 Mg2 Sr1 70.26(9) -1_665 101_454 n
Sr1 Mg2 Sr1 70.68(12) -1_665 101_554 n
Sr1 Mg2 Sr1 109.32(12) -1_665 -101_444 n
Sr1 Mg2 Sr1 109.74(9) -1_665 -101_544 n
Sr1 Mg2 O1 53.77(15) -1_665 101_554 n
Sr1 Mg2 O1 126.23(15) -1_665 -101_555 n
Sr1 Mg2 O2 128.87(11) -1_665 1_555 n
Sr1 Mg2 O2 51.13(11) -1_665 -1_665 n
Sr1 Mg2 O2b 123.16(7) -1_665 1_655 n
Sr1 Mg2 O2b 56.84(7) -1_665 -1_565 n
Sr1 Mg2 Sr1 108.85(11) 101_454 101_554 n
Sr1 Mg2 Sr1 71.15(11) 101_454 -101_444 n
Sr1 Mg2 Sr1 180.0 101_454 -101_544 n
Sr1 Mg2 O1 52.44(8) 101_454 101_554 n
Sr1 Mg2 O1 127.56(8) 101_454 -101_555 n
Sr1 Mg2 O2 58.90(11) 101_454 1_555 n
Sr1 Mg2 O2 121.10(11) 101_454 -1_665 n
Sr1 Mg2 O2b 129.57(10) 101_454 1_655 n
Sr1 Mg2 O2b 50.43(10) 101_454 -1_565 n
Sr1 Mg2 Sr1 179.9657 101_554 -101_444 n
Sr1 Mg2 Sr1 71.15(11) 101_554 -101_544 n
Sr1 Mg2 O1 56.43(9) 101_554 101_554 n
Sr1 Mg2 O1 123.57(9) 101_554 -101_555 n
Sr1 Mg2 O2 119.66(11) 101_554 1_555 n
Sr1 Mg2 O2 60.34(11) 101_554 -1_665 n
Sr1 Mg2 O2b 52.77(9) 101_554 1_655 n
Sr1 Mg2 O2b 127.23(9) 101_554 -1_565 n
Sr1 Mg2 Sr1 108.85(11) -101_444 -101_544 n
Sr1 Mg2 O1 123.57(9) -101_555 101_554 n
Sr1 Mg2 O1 56.43(9) -101_555 -101_555 n
Sr1 Mg2 O2 60.34(11) -101_555 1_555 n
Sr1 Mg2 O2 119.66(11) -101_555 -1_665 n
Sr1 Mg2 O2b 127.23(9) -101_555 1_655 n
Sr1 Mg2 O2b 52.77(9) -101_555 -1_565 n
Sr1 Mg2 O1 127.56(8) -101_655 101_554 n
Sr1 Mg2 O1 52.44(8) -101_655 -101_555 n
Sr1 Mg2 O2 121.10(11) -101_655 1_555 n
Sr1 Mg2 O2 58.90(11) -101_655 -1_665 n
Sr1 Mg2 O2b 50.43(10) -101_655 1_655 n
Sr1 Mg2 O2b 129.57(10) -101_655 -1_565 n
O1 Mg2 O1 179.9802 101_554 -101_555 n
O1 Mg2 O2 88.61(17) 101_554 1_555 n
O1 Mg2 O2 91.39(17) 101_554 -1_665 n
O1 Mg2 O2b 93.86(11) 101_554 1_655 n
O1 Mg2 O2b 86.14(11) 101_554 -1_565 n
O1 Mg2 O2 91.39(17) -101_555 1_555 n
O1 Mg2 O2 88.61(17) -101_555 -1_665 n
O1 Mg2 O2b 86.14(11) -101_555 1_655 n
O1 Mg2 O2b 93.86(11) -101_555 -1_565 n
O2 Mg2 O2 179.972 1_555 -1_665 n
O2 Mg2 O2b 88.28(7) 1_555 1_655 n
O2 Mg2 O2b 91.72(7) 1_555 -1_565 n
O2 Mg2 O2b 91.72(7) -1_665 1_655 n
O2 Mg2 O2b 88.28(7) -1_665 -1_565 n
O2b Mg2 O2b 179.9604 1_655 -1_565 n
Sr1 O1 Sr1 177.91(24) 1_455 1_555 n
Sr1 O1 Sr1 90.25(17) 1_455 -101_434 n
Sr1 O1 Sr1 92.02(14) 1_455 -101_444 n
Sr1 O1 Mo1 92.54(12) 1_455 1_555 n
Sr1 O1 Mg2 91.26(12) 1_455 101_445 n
Sr1 O1 Sr1 88.03(14) 1_555 -101_434 n
Sr1 O1 Sr1 89.65(17) 1_555 -101_444 n
Sr1 O1 Mo1 88.65(11) 1_555 1_555 n
Sr1 O1 Mg2 87.48(11) 1_555 101_445 n
Sr1 O1 Sr1 176.86(17) -101_434 -101_444 n
Sr1 O1 Mo1 89.95(16) -101_545 1_555 n
Sr1 O1 Mg2 87.89(15) -101_545 101_445 n
Sr1 O1 Mo1 92.12(16) -101_555 1_555 n
Sr1 O1 Mg2 89.89(16) -101_555 101_445 n
Mo1 O1 Mg2 175.63(14) 1_555 101_445 n
Sr1 O2 Sr1 97.15(12) 1_555 -1_655 n
Sr1 O2 Sr1 172.53(22) 1_555 101_454 n
Sr1 O2 Sr1 88.55(17) 1_555 -101_444 n
Sr1 O2 Mo1 94.88(13) 1_555 1_555 n
Sr1 O2 Mg2 92.40(13) 1_555 1_555 n
Sr1 O2 Sr1 89.95(17) -1_655 101_454 n
Sr1 O2 Sr1 173.96(21) -1_655 -101_444 n
Sr1 O2 Mo1 96.34(13) -1_655 1_555 n
Sr1 O2 Mg2 94.13(13) -1_655 1_555 n
Sr1 O2 Sr1 84.27(12) 101_454 -101_444 n
Sr1 O2 Mo1 86.57(11) 101_454 1_555 n
Sr1 O2 Mg2 84.78(11) 101_454 1_555 n
Sr1 O2 Mo1 85.09(11) -101_555 1_555 n
Sr1 O2 Mg2 83.62(11) -101_555 1_555 n
Mo1 O2 Mg2 166.40(9) 1_555 1_555 n
Sr1 O2b Sr1 85.28(12) 1_455 -1_555 n
Sr1 O2b Sr1 173.01(16) 1_455 101_454 n
Sr1 O2b Sr1 91.13(12) 1_455 -101_444 n
Sr1 O2b Mo1 88.04(11) 1_455 1_555 n
Sr1 O2b Mg2 87.04(11) 1_455 1_455 n
Sr1 O2b Sr1 87.81(12) -1_555 101_454 n
Sr1 O2b Sr1 175.89(16) -1_555 -101_444 n
Sr1 O2b Mo1 86.10(11) -1_555 1_555 n
Sr1 O2b Mg2 84.34(10) -1_555 1_455 n
Sr1 O2b Sr1 95.74(13) 101_454 -101_444 n
Sr1 O2b Mo1 92.51(12) 101_454 1_555 n
Sr1 O2b Mg2 91.27(11) 101_454 1_455 n
Sr1 O2b Mo1 95.80(12) -101_555 1_555 n
Sr1 O2b Mg2 93.49(12) -101_555 1_455 n
Mo1 O2b Mg2 169.57(10) 1_555 1_455 n

loop_
_geom_bond_atom_site_label_1
_geom_bond_atom_site_label_2
_geom_bond_distance
_geom_bond_site_symmetry_2
_geom_bond_publ_flag
Sr1 Sr1 3.937(8) -1_655 n
Sr1 Sr1 3.982(8) -1_656 n
Sr1 Sr1 3.944(7) -101_434 n
Sr1 Sr1 3.958(8) -101_444 n
Sr1 Sr1 3.914(9) -101_534 n
Sr1 Sr1 3.929(7) -101_544 n
Sr1 Mo1 3.4185(34) 1_555 n
Sr1 Mo1 3.3999(31) 1_655 n
Sr1 Mo1 3.418(4) 101_545 n
Sr1 Mo1 3.426(4) 101_555 n
Sr1 Mg2 3.405(4) 1_545 n
Sr1 Mg2 3.413(4) 1_555 n
Sr1 Mg2 3.4298(31) 101_445 n
Sr1 Mg2 3.4144(34) 101_545 n
Sr1 O1 2.8604(33) 1_555 n
Sr1 O1 2.7072(33) 1_655 n
Sr1 O1 2.815(7) -101_434 n
Sr1 O1 2.753(7) -101_444 n
Sr1 O2 2.659(5) 1_555 n
Sr1 O2 2.591(5) -1_655 n
Sr1 O2 2.936(5) 101_545 n
Sr1 O2 2.999(5) -101_444 n
Sr1 O2b 2.861(4) 1_655 n
Sr1 O2b 2.951(5) -1_555 n
Sr1 O2b 2.732(4) 101_545 n
Sr1 O2b 2.637(5) -101_444 n
Mo1 Sr1 3.3999(31) 1_455 n
Mo1 Sr1 3.4185(34) 1_555 n
Mo1 Sr1 3.4185(34) -1_555 n
Mo1 Sr1 3.3999(31) -1_655 n
Mo1 Sr1 3.426(4) 101_444 n
Mo1 Sr1 3.418(4) 101_454 n
Mo1 Sr1 3.418(4) -101_434 n
Mo1 Sr1 3.426(4) -101_444 n
Mo1 O1 1.9403(17) 1_555 n
Mo1 O1 1.9403(17) -1_555 n
Mo1 O2 1.9335(17) 1_555 n
Mo1 O2 1.9335(17) -1_555 n
Mo1 O2b 1.9376(18) 1_555 n
Mo1 O2b 1.9376(18) -1_555 n
Mg2 Sr1 3.413(4) 1_555 n
Mg2 Sr1 3.405(4) 1_565 n
Mg2 Sr1 3.405(4) -1_655 n
Mg2 Sr1 3.413(4) -1_665 n
Mg2 Sr1 3.4144(34) 101_454 n
Mg2 Sr1 3.4298(31) 101_554 n
Mg2 Sr1 3.4298(31) -101_444 n
Mg2 Sr1 3.4144(34) -101_544 n
Mg2 O1 2.0222(17) 101_554 n
Mg2 O1 2.0222(17) -101_444 n
Mg2 O2 2.0305(17) 1_555 n
Mg2 O2 2.0305(17) -1_665 n
Mg2 O2b 2.0147(18) 1_655 n
Mg2 O2b 2.0147(18) -1_565 n
O1 Sr1 2.7072(33) 1_455 n
O1 Sr1 2.8604(33) 1_555 n
O1 Sr1 2.815(7) -101_434 n
O1 Sr1 2.753(7) -101_444 n
O1 Mo1 1.9403(17) 1_555 n
O1 Mg2 2.0222(17) 101_445 n
O2 Sr1 2.659(5) 1_555 n
O2 Sr1 2.591(5) -1_655 n
O2 Sr1 2.936(5) 101_454 n
O2 Sr1 2.999(5) -101_444 n
O2 Mo1 1.9335(17) 1_555 n
O2 Mg2 2.0305(17) 1_555 n
O2b Sr1 2.861(4) 1_455 n
O2b Sr1 2.951(5) -1_555 n
O2b Sr1 2.732(4) 101_454 n
O2b Sr1 2.637(5) -101_444 n
O2b Mo1 1.9376(18) 1_555 n
O2b Mg2 2.0147(18) 1_455 n
